data_7129475
loop_
_publ_author_name
'Goura, Joydeb'
'McQuade, James'
'Shimoyama, Daisuke'
'Lalancette, Roger A.'
'Sheridan, John B.'
'Jaekle, Frieder'

_publ_section_title
;
 Electrophilic and Nucleophilic Displacement Reactions at the Bridgehead
 Borons of Tris(pyridyl)borate Scorpionate Complexes
;
_journal_name_full 'Chemical Communications'
_journal_paper_doi 10.1039/D1CC06181J
_journal_year 2022
_chemical_formula_moiety 'C50 H50 B2 N6 Ru'
_chemical_formula_sum 'C50 H50 B2 N6 Ru'
_chemical_formula_weight 857.65
_space_group_crystal_system trigonal
_space_group_IT_number 148
_space_group_name_Hall '-R 3'
_space_group_name_H-M_alt 'R -3 :H'
_atom_sites_solution_hydrogens geom
_atom_sites_solution_primary direct
_atom_sites_solution_secondary difmap
_audit_creation_method SHELXL-2014/7
_audit_update_record
;
2021-10-25 deposited with the CCDC.	2021-12-24 downloaded from the CCDC.
;
_cell_angle_alpha 90
_cell_angle_beta 90
_cell_angle_gamma 120
_cell_formula_units_Z 9
_cell_length_a 35.5240(4)
_cell_length_b 35.5240(4)
_cell_length_c 9.91390(10)
_cell_measurement_reflns_used 9886
_cell_measurement_temperature 100(2)
_cell_measurement_theta_max 67.91
_cell_measurement_theta_min 2.49
_cell_volume 10834.7(2)
_computing_cell_refinement 'APEX 2'
_computing_data_collection 'APEX 2 (Bruker, 2006)'
_computing_data_reduction 'SAINT (Bruker, 2005)'
_computing_molecular_graphics SHELXTL
_computing_publication_material SHELXTL
_computing_structure_refinement 'SHELXL-2014/7 (Sheldrick, 2014)'
_computing_structure_solution 'SHELXL-2014/7 (Sheldrick, 2014)'
_diffrn_ambient_temperature 100(2)
_diffrn_measured_fraction_theta_full 0.885
_diffrn_measured_fraction_theta_max 0.880
_diffrn_measurement_device_type 'Bruker SMART CCD Apex-II area-detector'
_diffrn_measurement_method '\f and \w'
_diffrn_radiation_monochromator graphite
_diffrn_radiation_source 'fine-focus sealed tube'
_diffrn_radiation_type CuK\a
_diffrn_radiation_wavelength 1.54178
_diffrn_reflns_av_R_equivalents 0.0430
_diffrn_reflns_av_unetI/netI 0.0592
_diffrn_reflns_Laue_measured_fraction_full 0.885
_diffrn_reflns_Laue_measured_fraction_max 0.880
_diffrn_reflns_limit_h_max 41
_diffrn_reflns_limit_h_min -42
_diffrn_reflns_limit_k_max 41
_diffrn_reflns_limit_k_min -42
_diffrn_reflns_limit_l_max 11
_diffrn_reflns_limit_l_min -11
_diffrn_reflns_number 20068
_diffrn_reflns_point_group_measured_fraction_full 0.885
_diffrn_reflns_point_group_measured_fraction_max 0.880
_diffrn_reflns_theta_full 67.679
_diffrn_reflns_theta_max 68.096
_diffrn_reflns_theta_min 2.487
_exptl_absorpt_coefficient_mu 2.920
_exptl_absorpt_correction_T_max 0.668
_exptl_absorpt_correction_T_min 0.330
_exptl_absorpt_correction_type numerical
_exptl_absorpt_process_details 'SADABS (Sheldrick, 2008a)'
_exptl_crystal_colour yellow
_exptl_crystal_density_diffrn 1.183
_exptl_crystal_description prism
_exptl_crystal_F_000 4014
_exptl_crystal_recrystallization_method 'Re-crystallisation from solvent: toluene and n-decane'
_exptl_crystal_size_max 0.419
_exptl_crystal_size_mid 0.265
_exptl_crystal_size_min 0.129
_platon_squeeze_details
;
Disordered solvent n-decane molecules were not determined, but 
SQUEEZE found that there were approximately five such disordered 
solvent molecules per cell.
;
_refine_diff_density_max 0.901
_refine_diff_density_min -0.385
_refine_diff_density_rms 0.078
_refine_ls_extinction_method none
_refine_ls_goodness_of_fit_ref 1.023
_refine_ls_hydrogen_treatment constr
_refine_ls_matrix_type full
_refine_ls_number_parameters 271
_refine_ls_number_reflns 3864
_refine_ls_number_restraints 0
_refine_ls_restrained_S_all 1.023
_refine_ls_R_factor_all 0.0403
_refine_ls_R_factor_gt 0.0343
_refine_ls_shift/su_max 0.000
_refine_ls_shift/su_mean 0.000
_refine_ls_structure_factor_coef Fsqd
_refine_ls_weighting_details 'w=1/[\s^2^(Fo^2^)+(0.0430P)^2^] where P=(Fo^2^+2Fc^2^)/3'
_refine_ls_weighting_scheme calc
_refine_ls_wR_factor_gt 0.0905
_refine_ls_wR_factor_ref 0.0919
_reflns_Friedel_coverage 0.000
_reflns_number_gt 3198
_reflns_number_total 3864
_reflns_threshold_expression 'I > 2\s(I)'
_cod_data_source_file d1cc06181j2.cif
_cod_data_source_block 2nd_a_sq
_cod_original_cell_volume 10834.7(3)
_cod_database_code 7129475
_shelx_shelxl_version_number 2014/7
_shelx_space_group_comment
;
The symmetry employed for this shelxl refinement is uniquely defined
by the following loop, which should always be used as a source of
symmetry information in preference to the above space-group names.
They are only intended as comments.
;

loop_
_space_group_symop_operation_xyz
'x, y, z'
'-y, x-y, z'
'-x+y, -x, z'
'x+2/3, y+1/3, z+1/3'
'-y+2/3, x-y+1/3, z+1/3'
'-x+y+2/3, -x+1/3, z+1/3'
'x+1/3, y+2/3, z+2/3'
'-y+1/3, x-y+2/3, z+2/3'
'-x+y+1/3, -x+2/3, z+2/3'
'-x, -y, -z'
'y, -x+y, -z'
'x-y, x, -z'
'-x+2/3, -y+1/3, -z+1/3'
'y+2/3, -x+y+1/3, -z+1/3'
'x-y+2/3, x+1/3, -z+1/3'
'-x+1/3, -y+2/3, -z+2/3'
'y+1/3, -x+y+2/3, -z+2/3'
'x-y+1/3, x+2/3, -z+2/3'

loop_
_atom_site_label
_atom_site_type_symbol
_atom_site_fract_x
_atom_site_fract_y
_atom_site_fract_z
_atom_site_U_iso_or_equiv
_atom_site_adp_type
_atom_site_occupancy
_atom_site_site_symmetry_order
_atom_site_calc_flag
_atom_site_refinement_flags_posn
_atom_site_refinement_flags_adp
_atom_site_refinement_flags_occupancy
_atom_site_disorder_assembly
_atom_site_disorder_group
Ru1 Ru 0.1667 0.3333 0.3333 0.02335(11) Uani 1 2 d S . P . .
N1 N 0.20720(7) 0.32983(7) 0.1894(2) 0.0255(5) Uani 1 1 d . . . . .
N2 N 0.12133(7) 0.26987(7) 0.2941(2) 0.0268(5) Uani 1 1 d . . . . .
N3 N 0.19506(7) 0.31220(7) 0.4755(2) 0.0274(5) Uani 1 1 d . . . . .
C1 C 0.21567(9) 0.29599(9) 0.1926(3) 0.0266(6) Uani 1 1 d . . . . .
C2 C 0.25080(9) 0.30028(9) 0.1170(3) 0.0299(7) Uani 1 1 d . . . . .
H2 H 0.2583 0.2782 0.1226 0.036 Uiso 1 1 calc R U . . .
C3 C 0.27493(9) 0.33563(10) 0.0345(3) 0.0316(7) Uani 1 1 d . . . . .
H3 H 0.2989 0.3380 -0.0150 0.038 Uiso 1 1 calc R U . . .
C4 C 0.26343(10) 0.36772(9) 0.0254(3) 0.0316(7) Uani 1 1 d . . . . .
H4 H 0.2782 0.3917 -0.0342 0.038 Uiso 1 1 calc R U . . .
C5 C 0.22986(9) 0.36349(9) 0.1056(3) 0.0295(7) Uani 1 1 d . . . . .
H5 H 0.2223 0.3856 0.1014 0.035 Uiso 1 1 calc R U . . .
C6 C 0.13480(9) 0.23989(9) 0.2837(3) 0.0259(6) Uani 1 1 d . . . . .
C7 C 0.10292(9) 0.19663(9) 0.2616(3) 0.0308(7) Uani 1 1 d . . . . .
H7 H 0.1115 0.1753 0.2543 0.037 Uiso 1 1 calc R U . . .
C8 C 0.05930(10) 0.18386(10) 0.2499(3) 0.0358(7) Uani 1 1 d . . . . .
H8 H 0.0382 0.1542 0.2365 0.043 Uiso 1 1 calc R U . . .
C9 C 0.04705(9) 0.21514(10) 0.2582(3) 0.0325(7) Uani 1 1 d . . . . .
H9 H 0.0175 0.2076 0.2483 0.039 Uiso 1 1 calc R U . . .
C10 C 0.07895(9) 0.25753(10) 0.2814(3) 0.0289(7) Uani 1 1 d . . . . .
H10 H 0.0707 0.2791 0.2887 0.035 Uiso 1 1 calc R U . . .
C11 C 0.20524(9) 0.28072(9) 0.4418(3) 0.0269(6) Uani 1 1 d . . . . .
C12 C 0.23347(10) 0.27523(10) 0.5286(3) 0.0337(7) Uani 1 1 d . . . . .
H12 H 0.2426 0.2551 0.5045 0.040 Uiso 1 1 calc R U . . .
C13 C 0.24820(11) 0.29796(11) 0.6465(3) 0.0407(8) Uani 1 1 d . . . . .
H13 H 0.2676 0.2940 0.7030 0.049 Uiso 1 1 calc R U . . .
C14 C 0.23431(11) 0.32701(11) 0.6823(3) 0.0406(8) Uani 1 1 d . . . . .
H14 H 0.2427 0.3421 0.7659 0.049 Uiso 1 1 calc R U . . .
C15 C 0.20835(10) 0.33320(10) 0.5944(3) 0.0319(7) Uani 1 1 d . . . . .
H15 H 0.1992 0.3533 0.6181 0.038 Uiso 1 1 calc R U . . .
C16 C 0.19189(9) 0.21360(9) 0.2746(3) 0.0274(6) Uani 1 1 d . . . . .
C17 C 0.19601(9) 0.19974(9) 0.1463(3) 0.0311(7) Uani 1 1 d . . . . .
H17 H 0.1979 0.2170 0.0707 0.037 Uiso 1 1 calc R U . . .
C18 C 0.19748(10) 0.16195(10) 0.1242(3) 0.0353(7) Uani 1 1 d . . . . .
H18 H 0.2005 0.1544 0.0346 0.042 Uiso 1 1 calc R U . . .
C19 C 0.19464(10) 0.13499(9) 0.2295(3) 0.0341(7) Uani 1 1 d . . . . .
C20 C 0.18793(9) 0.14666(9) 0.3579(3) 0.0313(7) Uani 1 1 d . . . . .
H20 H 0.1841 0.1283 0.4324 0.038 Uiso 1 1 calc R U . . .
C21 C 0.18670(9) 0.18486(9) 0.3785(3) 0.0299(7) Uani 1 1 d . . . . .
H21 H 0.1821 0.1917 0.4675 0.036 Uiso 1 1 calc R U . . .
C22 C 0.19774(12) 0.09435(10) 0.2027(3) 0.0430(8) Uani 1 1 d . . . . .
C23 C 0.24000(13) 0.10715(12) 0.1272(4) 0.0583(11) Uani 1 1 d . . . . .
H23A H 0.2428 0.0813 0.1137 0.087 Uiso 1 1 calc R U . . .
H23B H 0.2647 0.1287 0.1802 0.087 Uiso 1 1 calc R U . . .
H23C H 0.2395 0.1196 0.0395 0.087 Uiso 1 1 calc R U . . .
C24 C 0.19645(17) 0.07096(12) 0.3342(4) 0.0649(13) Uani 1 1 d . . . . .
H24A H 0.2216 0.0902 0.3901 0.097 Uiso 1 1 calc R U . . .
H24B H 0.1973 0.0445 0.3133 0.097 Uiso 1 1 calc R U . . .
H24C H 0.1696 0.0633 0.3833 0.097 Uiso 1 1 calc R U . . .
C25 C 0.15917(13) 0.06273(11) 0.1148(4) 0.0565(11) Uani 1 1 d . . . . .
H25A H 0.1591 0.0772 0.0307 0.085 Uiso 1 1 calc R U . . .
H25B H 0.1320 0.0536 0.1636 0.085 Uiso 1 1 calc R U . . .
H25C H 0.1618 0.0372 0.0940 0.085 Uiso 1 1 calc R U . . .
B1 B 0.18690(11) 0.25646(11) 0.2976(3) 0.0270(7) Uani 1 1 d . . . . .

loop_
_atom_site_aniso_label
_atom_site_aniso_U_11
_atom_site_aniso_U_22
_atom_site_aniso_U_33
_atom_site_aniso_U_23
_atom_site_aniso_U_13
_atom_site_aniso_U_12
Ru1 0.02001(17) 0.02134(18) 0.02854(19) 0.00184(12) -0.00242(12) 0.01021(14)
N1 0.0223(12) 0.0229(12) 0.0302(13) 0.0031(10) -0.0032(10) 0.0104(10)
N2 0.0232(13) 0.0256(13) 0.0306(13) 0.0044(10) -0.0020(10) 0.0114(11)
N3 0.0239(13) 0.0254(13) 0.0325(14) 0.0027(11) -0.0016(10) 0.0120(11)
C1 0.0225(15) 0.0268(15) 0.0308(16) -0.0017(12) -0.0060(12) 0.0127(13)
C2 0.0263(16) 0.0294(16) 0.0364(17) -0.0023(13) -0.0048(13) 0.0155(14)
C3 0.0251(16) 0.0330(17) 0.0335(17) -0.0028(14) 0.0012(13) 0.0120(14)
C4 0.0295(16) 0.0267(16) 0.0313(16) 0.0036(13) 0.0008(13) 0.0086(14)
C5 0.0278(16) 0.0265(16) 0.0331(17) 0.0021(13) -0.0020(13) 0.0128(13)
C6 0.0267(15) 0.0258(15) 0.0249(15) 0.0010(12) -0.0020(12) 0.0128(13)
C7 0.0287(16) 0.0233(15) 0.0375(17) 0.0014(13) -0.0028(13) 0.0108(13)
C8 0.0267(17) 0.0252(16) 0.0460(19) 0.0026(14) -0.0023(14) 0.0057(14)
C9 0.0223(15) 0.0352(17) 0.0352(17) 0.0039(14) -0.0011(13) 0.0106(14)
C10 0.0238(15) 0.0309(16) 0.0321(16) 0.0019(13) 0.0000(12) 0.0138(13)
C11 0.0229(15) 0.0246(15) 0.0332(16) 0.0041(12) -0.0003(12) 0.0119(13)
C12 0.0318(17) 0.0339(17) 0.0394(18) -0.0014(14) -0.0069(14) 0.0195(15)
C13 0.043(2) 0.046(2) 0.0417(19) -0.0014(16) -0.0143(16) 0.0287(17)
C14 0.049(2) 0.0404(19) 0.0323(17) -0.0039(14) -0.0138(15) 0.0227(17)
C15 0.0335(17) 0.0297(16) 0.0347(17) -0.0024(13) -0.0055(13) 0.0175(14)
C16 0.0227(15) 0.0260(15) 0.0339(17) 0.0008(13) -0.0035(12) 0.0126(13)
C17 0.0321(17) 0.0262(16) 0.0324(17) 0.0037(13) -0.0066(13) 0.0127(14)
C18 0.0426(19) 0.0273(16) 0.0314(17) -0.0036(13) -0.0052(14) 0.0140(15)
C19 0.0392(18) 0.0234(16) 0.0349(18) -0.0044(13) -0.0092(14) 0.0122(14)
C20 0.0345(17) 0.0236(15) 0.0323(17) 0.0034(13) -0.0034(13) 0.0117(14)
C21 0.0268(16) 0.0294(16) 0.0344(17) -0.0002(13) -0.0007(13) 0.0147(13)
C22 0.066(2) 0.0301(18) 0.0364(19) -0.0051(14) -0.0095(17) 0.0265(18)
C23 0.078(3) 0.049(2) 0.062(2) -0.0213(19) -0.014(2) 0.043(2)
C24 0.121(4) 0.039(2) 0.051(2) -0.0093(17) -0.023(2) 0.052(3)
C25 0.082(3) 0.0293(19) 0.045(2) -0.0075(16) -0.009(2) 0.0183(19)
B1 0.0242(17) 0.0240(17) 0.0350(19) 0.0021(14) -0.0037(14) 0.0138(14)

loop_
_atom_type_symbol
_atom_type_description
_atom_type_scat_dispersion_real
_atom_type_scat_dispersion_imag
_atom_type_scat_source
C C 0.0181 0.0091 'International Tables Vol C Tables 4.2.6.8 and 6.1.1.4'
H H 0.0000 0.0000 'International Tables Vol C Tables 4.2.6.8 and 6.1.1.4'
B B 0.0090 0.0039 'International Tables Vol C Tables 4.2.6.8 and 6.1.1.4'
N N 0.0311 0.0180 'International Tables Vol C Tables 4.2.6.8 and 6.1.1.4'
Ru Ru 0.0552 3.2960 'International Tables Vol C Tables 4.2.6.8 and 6.1.1.4'

loop_
_geom_angle_atom_site_label_1
_geom_angle_atom_site_label_2
_geom_angle_atom_site_label_3
_geom_angle
_geom_angle_site_symmetry_1
_geom_angle_site_symmetry_3
_geom_angle_publ_flag
N2 Ru1 N2 180.0 . 16 ?
N2 Ru1 N1 90.54(9) . 16 ?
N2 Ru1 N1 89.47(9) 16 16 ?
N2 Ru1 N1 89.46(9) . . ?
N2 Ru1 N1 90.53(9) 16 . ?
N1 Ru1 N1 180.0 16 . ?
N2 Ru1 N3 89.29(9) . . ?
N2 Ru1 N3 90.71(9) 16 . ?
N1 Ru1 N3 91.81(9) 16 . ?
N1 Ru1 N3 88.19(9) . . ?
N2 Ru1 N3 90.71(9) . 16 ?
N2 Ru1 N3 89.29(9) 16 16 ?
N1 Ru1 N3 88.19(9) 16 16 ?
N1 Ru1 N3 91.81(9) . 16 ?
N3 Ru1 N3 180.00(11) . 16 ?
C5 N1 C1 119.7(2) . . ?
C5 N1 Ru1 119.79(19) . . ?
C1 N1 Ru1 119.79(18) . . ?
C10 N2 C6 120.5(2) . . ?
C10 N2 Ru1 120.76(19) . . ?
C6 N2 Ru1 118.75(18) . . ?
C15 N3 C11 120.0(2) . . ?
C15 N3 Ru1 119.45(19) . . ?
C11 N3 Ru1 120.01(19) . . ?
N1 C1 C2 117.7(3) . . ?
N1 C1 B1 116.7(2) . . ?
C2 C1 B1 125.2(3) . . ?
C3 C2 C1 122.1(3) . . ?
C3 C2 H2 118.9 . . ?
C1 C2 H2 118.9 . . ?
C2 C3 C4 118.7(3) . . ?
C2 C3 H3 120.6 . . ?
C4 C3 H3 120.6 . . ?
C5 C4 C3 117.7(3) . . ?
C5 C4 H4 121.1 . . ?
C3 C4 H4 121.1 . . ?
N1 C5 C4 123.7(3) . . ?
N1 C5 H5 118.2 . . ?
C4 C5 H5 118.2 . . ?
N2 C6 C7 117.4(3) . . ?
N2 C6 B1 118.9(2) . . ?
C7 C6 B1 123.7(3) . . ?
C8 C7 C6 122.2(3) . . ?
C8 C7 H7 118.9 . . ?
C6 C7 H7 118.9 . . ?
C9 C8 C7 118.8(3) . . ?
C9 C8 H8 120.6 . . ?
C7 C8 H8 120.6 . . ?
C10 C9 C8 118.1(3) . . ?
C10 C9 H9 121.0 . . ?
C8 C9 H9 121.0 . . ?
N2 C10 C9 123.1(3) . . ?
N2 C10 H10 118.5 . . ?
C9 C10 H10 118.5 . . ?
N3 C11 C12 117.3(3) . . ?
N3 C11 B1 116.4(2) . . ?
C12 C11 B1 126.0(3) . . ?
C13 C12 C11 122.0(3) . . ?
C13 C12 H12 119.0 . . ?
C11 C12 H12 119.0 . . ?
C12 C13 C14 118.8(3) . . ?
C12 C13 H13 120.6 . . ?
C14 C13 H13 120.6 . . ?
C15 C14 C13 118.3(3) . . ?
C15 C14 H14 120.8 . . ?
C13 C14 H14 120.8 . . ?
N3 C15 C14 123.2(3) . . ?
N3 C15 H15 118.4 . . ?
C14 C15 H15 118.4 . . ?
C21 C16 C17 114.4(3) . . ?
C21 C16 B1 122.8(3) . . ?
C17 C16 B1 122.3(3) . . ?
C18 C17 C16 123.1(3) . . ?
C18 C17 H17 118.4 . . ?
C16 C17 H17 118.4 . . ?
C17 C18 C19 121.7(3) . . ?
C17 C18 H18 119.2 . . ?
C19 C18 H18 119.2 . . ?
C18 C19 C20 116.5(3) . . ?
C18 C19 C22 120.5(3) . . ?
C20 C19 C22 123.0(3) . . ?
C21 C20 C19 121.0(3) . . ?
C21 C20 H20 119.5 . . ?
C19 C20 H20 119.5 . . ?
C20 C21 C16 123.1(3) . . ?
C20 C21 H21 118.4 . . ?
C16 C21 H21 118.4 . . ?
C19 C22 C25 109.3(3) . . ?
C19 C22 C24 111.6(3) . . ?
C25 C22 C24 108.2(3) . . ?
C19 C22 C23 109.2(3) . . ?
C25 C22 C23 108.9(3) . . ?
C24 C22 C23 109.6(3) . . ?
C22 C23 H23A 109.5 . . ?
C22 C23 H23B 109.5 . . ?
H23A C23 H23B 109.5 . . ?
C22 C23 H23C 109.5 . . ?
H23A C23 H23C 109.5 . . ?
H23B C23 H23C 109.5 . . ?
C22 C24 H24A 109.5 . . ?
C22 C24 H24B 109.5 . . ?
H24A C24 H24B 109.5 . . ?
C22 C24 H24C 109.5 . . ?
H24A C24 H24C 109.5 . . ?
H24B C24 H24C 109.5 . . ?
C22 C25 H25A 109.5 . . ?
C22 C25 H25B 109.5 . . ?
H25A C25 H25B 109.5 . . ?
C22 C25 H25C 109.5 . . ?
H25A C25 H25C 109.5 . . ?
H25B C25 H25C 109.5 . . ?
C11 B1 C1 101.1(2) . . ?
C11 B1 C16 114.5(2) . . ?
C1 B1 C16 113.6(2) . . ?
C11 B1 C6 110.1(2) . . ?
C1 B1 C6 111.3(2) . . ?
C16 B1 C6 106.4(2) . . ?

loop_
_geom_bond_atom_site_label_1
_geom_bond_atom_site_label_2
_geom_bond_distance
_geom_bond_site_symmetry_2
_geom_bond_publ_flag
Ru1 N2 2.049(2) . ?
Ru1 N2 2.049(2) 16 ?
Ru1 N1 2.075(2) 16 ?
Ru1 N1 2.075(2) . ?
Ru1 N3 2.080(2) . ?
Ru1 N3 2.080(2) 16 ?
N1 C5 1.344(4) . ?
N1 C1 1.378(3) . ?
N2 C10 1.347(3) . ?
N2 C6 1.372(3) . ?
N3 C15 1.347(4) . ?
N3 C11 1.377(4) . ?
C1 C2 1.397(4) . ?
C1 B1 1.632(4) . ?
C2 C3 1.380(4) . ?
C2 H2 0.9500 . ?
C3 C4 1.393(4) . ?
C3 H3 0.9500 . ?
C4 C5 1.378(4) . ?
C4 H4 0.9500 . ?
C5 H5 0.9500 . ?
C6 C7 1.397(4) . ?
C6 B1 1.643(4) . ?
C7 C8 1.385(4) . ?
C7 H7 0.9500 . ?
C8 C9 1.384(4) . ?
C8 H8 0.9500 . ?
C9 C10 1.377(4) . ?
C9 H9 0.9500 . ?
C10 H10 0.9500 . ?
C11 C12 1.407(4) . ?
C11 B1 1.628(4) . ?
C12 C13 1.367(4) . ?
C12 H12 0.9500 . ?
C13 C14 1.394(4) . ?
C13 H13 0.9500 . ?
C14 C15 1.365(4) . ?
C14 H14 0.9500 . ?
C15 H15 0.9500 . ?
C16 C21 1.396(4) . ?
C16 C17 1.398(4) . ?
C16 B1 1.634(4) . ?
C17 C18 1.387(4) . ?
C17 H17 0.9500 . ?
C18 C19 1.386(4) . ?
C18 H18 0.9500 . ?
C19 C20 1.396(4) . ?
C19 C22 1.525(4) . ?
C20 C21 1.395(4) . ?
C20 H20 0.9500 . ?
C21 H21 0.9500 . ?
C22 C25 1.536(5) . ?
C22 C24 1.535(5) . ?
C22 C23 1.529(5) . ?
C23 H23A 0.9800 . ?
C23 H23B 0.9800 . ?
C23 H23C 0.9800 . ?
C24 H24A 0.9800 . ?
C24 H24B 0.9800 . ?
C24 H24C 0.9800 . ?
C25 H25A 0.9800 . ?
C25 H25B 0.9800 . ?
C25 H25C 0.9800 . ?

loop_
_geom_torsion_atom_site_label_1
_geom_torsion_atom_site_label_2
_geom_torsion_atom_site_label_3
_geom_torsion_atom_site_label_4
_geom_torsion
_geom_torsion_site_symmetry_1
_geom_torsion_site_symmetry_2
_geom_torsion_site_symmetry_3
_geom_torsion_site_symmetry_4
_geom_torsion_publ_flag
C5 N1 C1 C2 6.1(4) . . . . ?
Ru1 N1 C1 C2 -164.5(2) . . . . ?
C5 N1 C1 B1 179.7(2) . . . . ?
Ru1 N1 C1 B1 9.2(3) . . . . ?
N1 C1 C2 C3 -4.0(4) . . . . ?
B1 C1 C2 C3 -177.1(3) . . . . ?
C1 C2 C3 C4 -0.8(4) . . . . ?
C2 C3 C4 C5 3.6(4) . . . . ?
C1 N1 C5 C4 -3.5(4) . . . . ?
Ru1 N1 C5 C4 167.1(2) . . . . ?
C3 C4 C5 N1 -1.5(4) . . . . ?
C10 N2 C6 C7 -0.9(4) . . . . ?
Ru1 N2 C6 C7 177.8(2) . . . . ?
C10 N2 C6 B1 179.1(2) . . . . ?
Ru1 N2 C6 B1 -2.3(3) . . . . ?
N2 C6 C7 C8 0.2(4) . . . . ?
B1 C6 C7 C8 -179.7(3) . . . . ?
C6 C7 C8 C9 1.1(5) . . . . ?
C7 C8 C9 C10 -1.7(5) . . . . ?
C6 N2 C10 C9 0.3(4) . . . . ?
Ru1 N2 C10 C9 -178.4(2) . . . . ?
C8 C9 C10 N2 1.0(5) . . . . ?
C15 N3 C11 C12 -6.7(4) . . . . ?
Ru1 N3 C11 C12 164.9(2) . . . . ?
C15 N3 C11 B1 178.8(2) . . . . ?
Ru1 N3 C11 B1 -9.6(3) . . . . ?
N3 C11 C12 C13 4.2(4) . . . . ?
B1 C11 C12 C13 178.1(3) . . . . ?
C11 C12 C13 C14 0.8(5) . . . . ?
C12 C13 C14 C15 -3.4(5) . . . . ?
C11 N3 C15 C14 4.3(4) . . . . ?
Ru1 N3 C15 C14 -167.3(2) . . . . ?
C13 C14 C15 N3 0.9(5) . . . . ?
C21 C16 C17 C18 -3.7(4) . . . . ?
B1 C16 C17 C18 -175.7(3) . . . . ?
C16 C17 C18 C19 0.4(5) . . . . ?
C17 C18 C19 C20 3.3(5) . . . . ?
C17 C18 C19 C22 -178.1(3) . . . . ?
C18 C19 C20 C21 -3.5(4) . . . . ?
C22 C19 C20 C21 177.9(3) . . . . ?
C19 C20 C21 C16 0.1(5) . . . . ?
C17 C16 C21 C20 3.4(4) . . . . ?
B1 C16 C21 C20 175.4(3) . . . . ?
C18 C19 C22 C25 -63.7(4) . . . . ?
C20 C19 C22 C25 114.8(3) . . . . ?
C18 C19 C22 C24 176.7(3) . . . . ?
C20 C19 C22 C24 -4.8(5) . . . . ?
C18 C19 C22 C23 55.4(4) . . . . ?
C20 C19 C22 C23 -126.1(3) . . . . ?
N3 C11 B1 C1 68.4(3) . . . . ?
C12 C11 B1 C1 -105.6(3) . . . . ?
N3 C11 B1 C16 -169.2(2) . . . . ?
C12 C11 B1 C16 16.9(4) . . . . ?
N3 C11 B1 C6 -49.4(3) . . . . ?
C12 C11 B1 C6 136.7(3) . . . . ?
N1 C1 B1 C11 -68.4(3) . . . . ?
C2 C1 B1 C11 104.7(3) . . . . ?
N1 C1 B1 C16 168.6(2) . . . . ?
C2 C1 B1 C16 -18.4(4) . . . . ?
N1 C1 B1 C6 48.5(3) . . . . ?
C2 C1 B1 C6 -138.4(3) . . . . ?
C21 C16 B1 C11 36.6(4) . . . . ?
C17 C16 B1 C11 -152.1(3) . . . . ?
C21 C16 B1 C1 151.9(3) . . . . ?
C17 C16 B1 C1 -36.7(4) . . . . ?
C21 C16 B1 C6 -85.3(3) . . . . ?
C17 C16 B1 C6 86.1(3) . . . . ?
N2 C6 B1 C11 57.6(3) . . . . ?
C7 C6 B1 C11 -122.5(3) . . . . ?
N2 C6 B1 C1 -53.6(3) . . . . ?
C7 C6 B1 C1 126.3(3) . . . . ?
N2 C6 B1 C16 -177.8(2) . . . . ?
C7 C6 B1 C16 2.1(4) . . . . ?

loop_
_platon_squeeze_void_nr
_platon_squeeze_void_average_x
_platon_squeeze_void_average_y
_platon_squeeze_void_average_z
_platon_squeeze_void_volume
_platon_squeeze_void_count_electrons
_platon_squeeze_void_content
1 0.000 0.000 -0.011 569 138 ' '
2 0.015 0.265 0.097 9 0 ' '
3 0.068 0.417 0.764 9 0 ' '
4 0.083 0.682 0.570 9 0 ' '
5 0.333 0.667 0.134 572 138 ' '
6 0.250 0.985 0.097 9 0 ' '
7 0.265 0.250 0.903 9 0 ' '
8 0.318 0.401 0.570 10 0 ' '
9 0.349 0.932 0.764 9 0 ' '
10 0.401 0.083 0.430 10 0 ' '
11 0.417 0.349 0.236 9 0 ' '
12 0.667 0.333 0.801 572 139 ' '
13 0.583 0.651 0.764 9 0 ' '
14 0.599 0.917 0.570 10 0 ' '
15 0.651 0.068 0.236 9 0 ' '
16 0.682 0.599 0.430 10 0 ' '
17 0.735 0.750 0.097 9 0 ' '
18 0.750 0.015 0.903 9 0 ' '
19 0.917 0.318 0.430 9 0 ' '
20 0.932 0.583 0.236 9 0 ' '
21 0.985 0.735 0.903 9 0 ' '
